data_4115104
loop_
_publ_author_name
'Claudio Palomo'
'Mikel Oiarbide'
'Jes\'us M. Garc\'ia'
'Alberto Gonz\'alez'
'Ainara Lecumberri'
'Anthony Linden'

_publ_contact_author_address
; Departamento de Qu\'imica Org\'anica I
  Facultad de Qu\'imica
  Universidad del Pa\'is Vasco
  Apdo 1072
  E-20080 San Sebasti\'an
  Spain
;
_publ_contact_author_email alinden@oci.unizh.ch
_publ_contact_author_fax '41 1 635 6812'
_publ_contact_author_name 'Claudio Palomo'
_publ_contact_author_phone '41 1 635 4228'
_publ_section_title
;
 A Chiral Acrylate Equivalent for Metal-Free Diels-Alder Reactions:
 endo-2-Acryloylisoborneol
;
_journal_name_full 'Journal of the American Chemical Society'
_journal_page_first 10288
_journal_page_last 10289
_journal_paper_doi 10.1021/ja025906e
_journal_volume 124
_journal_year 2002
_chemical_formula_moiety 'C19 H28 O2 '
_chemical_formula_sum 'C19 H28 O2'
_chemical_formula_weight 288.43
_chemical_melting_point 374
_chemical_name_common ' ?'
_chemical_name_systematic
; (1R)-2-endo-[(1R,2R,3S,4S)-3-methyl-bicyclo[2.2.1]hept-5-en-2-
ylcarbonyl]-1,7,7-trimethylbicyclo[2.2.1]heptan-2-ol
;
_space_group_IT_number 4
_symmetry_cell_setting monoclinic
_symmetry_Int_Tables_number 4
_symmetry_space_group_name_Hall 'P 2yb'
_symmetry_space_group_name_H-M 'P 1 21 1'
_atom_sites_solution_hydrogens geom
_atom_sites_solution_primary direct
_cell_angle_alpha 90.0
_cell_angle_beta 109.1016(5)
_cell_angle_gamma 90.0
_cell_formula_units_Z 2
_cell_length_a 10.8142(1)
_cell_length_b 7.4436(1)
_cell_length_c 10.9707(2)
_cell_measurement_reflns_used 2049
_cell_measurement_temperature 160(1)
_cell_measurement_theta_max 27.5
_cell_measurement_theta_min 2.0
_cell_volume 834.48(2)
_computing_cell_refinement 'DENZO-SMN (Otwinowski & Minor, 1997)'
_computing_data_collection 'COLLECT (Nonius, 2000)'
_computing_data_reduction 'DENZO-SMN and SCALEPACK (Otwinowski & Minor, 1997)'
_computing_molecular_graphics 'ORTEPII (Johnson, 1976)'
_computing_publication_material 'TEXCIF (Linden, 1999)'
_computing_structure_refinement 'teXsan (Molecular Structure Corporation, 1999)'
_computing_structure_solution 'SIR92 direct methods (Altomare et al., 1994)'
_diffrn_ambient_temperature 160(1)
_diffrn_detector '65 mm CCD camera on \k goniostat'
_diffrn_detector_area_resol_mean 9
_diffrn_measured_fraction_theta_full 1.853
_diffrn_measured_fraction_theta_max 1.853
_diffrn_measurement_device_type 'Nonius KappaCCD diffractometer'
_diffrn_measurement_method '\f and \w scans with \k offsets'
_diffrn_radiation_monochromator 'horizontally mounted graphite crystal'
_diffrn_radiation_source 'fine-focus sealed tube'
_diffrn_radiation_type 'Mo K\a'
_diffrn_radiation_wavelength 0.71073
_diffrn_reflns_av_R_equivalents 0.058
_diffrn_reflns_limit_h_max 14
_diffrn_reflns_limit_h_min -13
_diffrn_reflns_limit_k_max 9
_diffrn_reflns_limit_k_min -9
_diffrn_reflns_limit_l_max 14
_diffrn_reflns_limit_l_min -14
_diffrn_reflns_number 32020
_diffrn_reflns_theta_full 27.5
_diffrn_reflns_theta_max 27.5
_diffrn_reflns_theta_min 2.5
_diffrn_standards_decay_% 0
_diffrn_standards_number 0
_exptl_absorpt_coefficient_mu 0.0720
_exptl_absorpt_correction_type none
_exptl_crystal_colour colourless
_exptl_crystal_density_diffrn 1.148
_exptl_crystal_description plate
_exptl_crystal_F_000 316
_exptl_crystal_size_max 0.22
_exptl_crystal_size_mid 0.20
_exptl_crystal_size_min 0.05
_refine_diff_density_max 0.16
_refine_diff_density_min -0.11
_refine_ls_abs_structure_details ' ?'
_refine_ls_extinction_coef 0.000007(1)
_refine_ls_extinction_method 'Zachariasen (1967)'
_refine_ls_goodness_of_fit_all 2.0020
_refine_ls_goodness_of_fit_ref 2.1050
_refine_ls_hydrogen_treatment mixed
_refine_ls_matrix_type full
_refine_ls_number_constraints 0
_refine_ls_number_parameters 194
_refine_ls_number_reflns 3286
_refine_ls_number_restraints 0
_refine_ls_R_factor_all 0.0516
_refine_ls_R_factor_gt 0.0413
_refine_ls_shift/su_max 0.0003
_refine_ls_shift/su_mean 0.0000
_refine_ls_structure_factor_coef F
_refine_ls_weighting_details '1/[^2^(F~o~) + (0.005F~o~)^2^]'
_refine_ls_weighting_scheme calc
_refine_ls_wR_factor_all 0.0422
_refine_ls_wR_factor_gt 0.0411
_refine_ls_wR_factor_ref 0.0411
_reflns_number_gt 3286
_reflns_number_total 3796
_reflns_threshold_expression 'I > 2\s(I)'
_cod_data_source_file ja025906e_s2_4.cif
_cod_data_source_block endo-16
_cod_original_formula_sum 'C19 H28 O2 '
_cod_database_code 4115104

loop_
_symmetry_equiv_pos_as_xyz
'+x,  +y,  +z'
'-x, 1/2+y,  -z'

loop_
_atom_site_label
_atom_site_fract_x
_atom_site_fract_y
_atom_site_fract_z
_atom_site_U_iso_or_equiv
_atom_site_adp_type
_atom_site_occupancy
_atom_site_calc_flag
_atom_site_calc_attached_atom
_atom_site_type_symbol
O1 0.3452(1) 0.23471 0.5586(1) 0.0338(4) Uani 1 d ? O
O11 0.4024(1) 0.5982(2) 0.4131(1) 0.0391(4) Uani 1 d ? O
C1 0.3573(1) 0.4255(2) 0.5802(1) 0.0269(5) Uani 1 d ? C
C2 0.2650(1) 0.4900(3) 0.6550(2) 0.0309(6) Uani 1 d ? C
C3 0.2607(2) 0.6961(3) 0.6426(2) 0.0405(7) Uani 1 d ? C
C4 0.3976(2) 0.7579(3) 0.7279(2) 0.0485(7) Uani 1 d ? C
C5 0.4650(2) 0.5810(3) 0.7817(2) 0.0386(6) Uani 1 d ? C
C6 0.4942(1) 0.4834(2) 0.6710(2) 0.0338(6) Uani 1 d ? C
C7 0.1339(2) 0.3954(3) 0.6204(2) 0.0405(7) Uani 1 d ? C
C8 0.3533(2) 0.4673(3) 0.7997(1) 0.0383(6) Uani 1 d ? C
C9 0.3931(2) 0.2747(3) 0.8442(2) 0.0504(7) Uani 1 d ? C
C10 0.2925(2) 0.5474(3) 0.8955(2) 0.0585(8) Uani 1 d ? C
C11 0.3246(1) 0.5032(2) 0.4425(1) 0.0272(5) Uani 1 d ? C
C12 0.1976(1) 0.4501(2) 0.3411(1) 0.0280(5) Uani 1 d ? C
C13 0.0892(1) 0.6020(3) 0.3129(2) 0.0370(6) Uani 1 d ? C
C14 0.1417(2) 0.7643(3) 0.2640(2) 0.0424(7) Uani 1 d ? C
C15 0.1431(2) 0.7271(3) 0.1468(2) 0.0458(7) Uani 1 d ? C
C16 0.0957(2) 0.5369(3) 0.1162(2) 0.0374(6) Uani 1 d ? C
C17 0.2064(1) 0.4140(2) 0.2045(1) 0.0322(6) Uani 1 d ? C
C18 -0.0052(2) 0.5284(3) 0.1862(2) 0.0439(7) Uani 1 d ? C
C19 0.1874(2) 0.2174(3) 0.1661(2) 0.0443(7) Uani 1 d ? C
H1 0.422(2) 0.206(3) 0.561(2) 0.089(8) Uiso 1 d ? H
H5 0.539 0.594 0.858 0.046 Uiso 1 calc C5 H
H12 0.165 0.345 0.369 0.034 Uiso 1 calc C12 H
H13 0.053 0.624 0.380 0.044 Uiso 1 calc C13 H
H14 0.169 0.874 0.309 0.051 Uiso 1 calc C14 H
H15 0.169 0.806 0.092 0.055 Uiso 1 calc C15 H
H16 0.065 0.506 0.027 0.045 Uiso 1 calc C16 H
H17 0.289 0.454 0.202 0.039 Uiso 1 calc C17 H
H31 0.244 0.731 0.556 0.049 Uiso 1 calc C3 H
H32 0.195 0.745 0.673 0.049 Uiso 1 calc C3 H
H41 0.442 0.818 0.678 0.058 Uiso 1 calc C4 H
H42 0.392 0.835 0.795 0.058 Uiso 1 calc C4 H
H61 0.535 0.562 0.628 0.040 Uiso 1 calc C6 H
H62 0.548 0.382 0.702 0.040 Uiso 1 calc C6 H
H71 0.081 0.429 0.536 0.049 Uiso 1 calc C7 H
H72 0.091 0.428 0.680 0.049 Uiso 1 calc C7 H
H73 0.147 0.269 0.623 0.049 Uiso 1 calc C7 H
H91 0.449 0.276 0.931 0.060 Uiso 1 calc C9 H
H92 0.317 0.206 0.837 0.060 Uiso 1 calc C9 H
H93 0.438 0.223 0.792 0.060 Uiso 1 calc C9 H
H101 0.355 0.544 0.980 0.070 Uiso 1 calc C10 H
H102 0.217 0.480 0.894 0.070 Uiso 1 calc C10 H
H103 0.268 0.668 0.872 0.070 Uiso 1 calc C10 H
H181 -0.034 0.410 0.194 0.053 Uiso 1 calc C18 H
H182 -0.079 0.604 0.149 0.053 Uiso 1 calc C18 H
H191 0.263 0.151 0.213 0.053 Uiso 1 calc C19 H
H192 0.174 0.206 0.076 0.053 Uiso 1 calc C19 H
H193 0.113 0.172 0.184 0.053 Uiso 1 calc C19 H

loop_
_atom_site_aniso_label
_atom_site_aniso_U_11
_atom_site_aniso_U_22
_atom_site_aniso_U_33
_atom_site_aniso_U_23
_atom_site_aniso_U_13
_atom_site_aniso_U_12
_atom_site_aniso_type_symbol
O1 0.0327(7) 0.0255(6) 0.0414(7) 0.0014(5) 0.0094(5) 0.0025(5) O
O11 0.0355(6) 0.0443(7) 0.0394(7) 0.0037(6) 0.0147(5) -0.0094(6) O
C1 0.0253(8) 0.0251(8) 0.0309(8) -0.0031(7) 0.0098(7) -0.0015(7) C
C2 0.0284(8) 0.0360(9) 0.0322(9) 0.0017(7) 0.0152(7) 0.0026(7) C
C3 0.045(1) 0.039(1) 0.043(1) -0.0029(8) 0.0215(9) 0.0090(8) C
C4 0.058(1) 0.041(1) 0.052(1) -0.0131(9) 0.0251(9) -0.007(1) C
C5 0.0366(9) 0.048(1) 0.0302(9) -0.0092(8) 0.0101(7) -0.0068(8) C
C6 0.0255(8) 0.043(1) 0.0325(9) -0.0007(7) 0.0088(7) -0.0014(7) C
C7 0.0319(9) 0.054(1) 0.040(1) 0.0059(9) 0.0179(8) -0.0037(8) C
C8 0.0361(9) 0.050(1) 0.0308(9) -0.0005(8) 0.0139(8) -0.0019(8) C
C9 0.048(1) 0.062(1) 0.038(1) 0.0145(9) 0.0109(8) 0.000(1) C
C10 0.060(1) 0.084(2) 0.040(1) -0.006(1) 0.027(1) -0.001(1) C
C11 0.0240(8) 0.0252(8) 0.0348(9) -0.0002(7) 0.0131(7) 0.0018(6) C
C12 0.0237(8) 0.0308(9) 0.0283(8) 0.0039(7) 0.0067(6) 0.0004(7) C
C13 0.0300(9) 0.049(1) 0.0336(9) 0.0054(8) 0.0123(7) 0.0143(8) C
C14 0.050(1) 0.036(1) 0.042(1) 0.0072(8) 0.0160(8) 0.0139(9) C
C15 0.051(1) 0.044(1) 0.044(1) 0.0159(9) 0.0175(9) 0.0132(9) C
C16 0.0351(9) 0.048(1) 0.0272(9) 0.0067(8) 0.0075(7) 0.0091(8) C
C17 0.0265(8) 0.0379(9) 0.0312(9) 0.0000(7) 0.0081(7) 0.0008(7) C
C18 0.0298(9) 0.060(1) 0.037(1) 0.0125(9) 0.0053(8) 0.0115(8) C
C19 0.042(1) 0.045(1) 0.039(1) -0.0055(8) 0.0042(8) 0.0044(8) C

loop_
_atom_type_symbol
_atom_type_description
_atom_type_number_in_cell
_atom_type_scat_dispersion_real
_atom_type_scat_dispersion_imag
_atom_type_scat_source
C C 38 0.0030 0.0020
; International Tables for Crystallography (1992).
Vol. C, Tables 4.2.6.8 and 6.1.1.1
;
H H 56 0.0000 0.0000
; International Tables for Crystallography (1992).
Vol. C, Table 6.1.1.2
;
O O 4 0.0110 0.0060
; International Tables for Crystallography (1992).
Vol. C, Tables 4.2.6.8 and 6.1.1.1
;

loop_
_geom_angle_atom_site_label_1
_geom_angle_atom_site_label_2
_geom_angle_atom_site_label_3
_geom_angle
_geom_angle_publ_flag
O1 C1 C2 110.6(1) yes
O1 C1 C6 113.3(1) yes
O1 C1 C11 103.2(1) yes
C2 C1 C6 102.6(1) yes
C2 C1 C11 114.7(1) yes
C6 C1 C11 112.9(1) yes
C1 C2 C3 105.4(1) yes
C1 C2 C7 115.6(1) yes
C1 C2 C8 102.5(1) yes
C3 C2 C7 116.2(1) yes
C3 C2 C8 100.8(1) yes
C7 C2 C8 114.4(1) yes
C2 C3 C4 104.4(1) yes
C3 C4 C5 102.7(1) yes
C4 C5 C6 107.4(1) yes
C4 C5 C8 103.2(1) yes
C6 C5 C8 102.4(1) yes
C1 C6 C5 103.8(1) yes
C2 C8 C5 93.1(1) yes
C2 C8 C9 116.0(1) yes
C2 C8 C10 113.3(1) yes
C5 C8 C9 113.9(1) yes
C5 C8 C10 113.9(1) yes
C9 C8 C10 106.5(1) yes
O11 C11 C1 121.2(1) yes
O11 C11 C12 119.7(1) yes
C1 C11 C12 119.0(1) yes
C11 C12 C13 113.2(1) yes
C11 C12 C17 115.3(1) yes
C13 C12 C17 102.1(1) yes
C12 C13 C14 107.5(1) yes
C12 C13 C18 98.8(1) yes
C14 C13 C18 100.4(1) yes
C13 C14 C15 107.7(2) yes
C14 C15 C16 107.6(2) yes
C15 C16 C17 106.0(1) yes
C15 C16 C18 100.0(1) yes
C17 C16 C18 101.0(1) yes
C12 C17 C16 102.7(1) yes
C12 C17 C19 112.9(1) yes
C16 C17 C19 112.7(1) yes
C13 C18 C16 93.9(1) yes
C1 O1 H1 102(2) no
C2 C3 H31 110.7 no
C2 C3 H32 110.7 no
C4 C3 H31 110.7 no
C4 C3 H32 110.7 no
H31 C3 H32 109.5 no
C3 C4 H41 111.1 no
C3 C4 H42 111.1 no
C5 C4 H41 111.1 no
C5 C4 H42 111.1 no
H41 C4 H42 109.5 no
C4 C5 H5 114.2 no
C6 C5 H5 114.2 no
C8 C5 H5 114.2 no
C1 C6 H61 110.9 no
C1 C6 H62 110.9 no
C5 C6 H61 110.9 no
C5 C6 H62 110.9 no
H61 C6 H62 109.5 no
C2 C7 H71 109.5 no
C2 C7 H72 109.5 no
C2 C7 H73 109.5 no
H71 C7 H72 109.5 no
H71 C7 H73 109.5 no
H72 C7 H73 109.5 no
C8 C9 H91 109.5 no
C8 C9 H92 109.5 no
C8 C9 H93 109.5 no
H91 C9 H92 109.5 no
H91 C9 H93 109.5 no
H92 C9 H93 109.5 no
C8 C10 H101 109.5 no
C8 C10 H102 109.5 no
C8 C10 H103 109.5 no
H101 C10 H102 109.5 no
H101 C10 H103 109.5 no
H102 C10 H103 109.5 no
C11 C12 H12 108.6 no
C13 C12 H12 108.6 no
C17 C12 H12 108.6 no
C12 C13 H13 115.9 no
C14 C13 H13 115.9 no
C18 C13 H13 115.9 no
C13 C14 H14 126.1 no
C15 C14 H14 126.1 no
C14 C15 H15 126.2 no
C16 C15 H15 126.2 no
C15 C16 H16 115.9 no
C17 C16 H16 115.9 no
C18 C16 H16 115.9 no
C12 C17 H17 109.5 no
C16 C17 H17 109.5 no
C19 C17 H17 109.5 no
C13 C18 H181 113.2 no
C13 C18 H182 113.2 no
C16 C18 H181 113.2 no
C16 C18 H182 113.2 no
H181 C18 H182 109.5 no
C17 C19 H191 109.5 no
C17 C19 H192 109.5 no
C17 C19 H193 109.5 no
H191 C19 H192 109.5 no
H191 C19 H193 109.5 no
H192 C19 H193 109.5 no

loop_
_geom_bond_atom_site_label_1
_geom_bond_atom_site_label_2
_geom_bond_distance
_geom_bond_publ_flag
O1 C1 1.439(2) yes
O11 C11 1.221(2) yes
C1 C2 1.561(2) yes
C1 C6 1.551(2) yes
C1 C11 1.547(2) yes
C2 C3 1.540(2) yes
C2 C7 1.516(2) yes
C2 C8 1.571(2) yes
C3 C4 1.540(2) yes
C4 C5 1.527(3) yes
C5 C6 1.534(2) yes
C5 C8 1.540(2) yes
C8 C9 1.531(3) yes
C8 C10 1.531(2) yes
C11 C12 1.510(2) yes
C12 C13 1.584(2) yes
C12 C17 1.555(2) yes
C13 C14 1.507(3) yes
C13 C18 1.532(2) yes
C14 C15 1.321(2) yes
C15 C16 1.506(3) yes
C16 C17 1.565(2) yes
C16 C18 1.528(2) yes
C17 C19 1.519(2) yes
O1 H1 0.85(2) no
C3 H31 0.950 no
C3 H32 0.950 no
C4 H41 0.950 no
C4 H42 0.950 no
C5 H5 0.950 no
C6 H61 0.950 no
C6 H62 0.950 no
C7 H71 0.950 no
C7 H72 0.950 no
C7 H73 0.950 no
C9 H91 0.950 no
C9 H92 0.950 no
C9 H93 0.950 no
C10 H101 0.950 no
C10 H102 0.950 no
C10 H103 0.950 no
C12 H12 0.950 no
C13 H13 0.950 no
C14 H14 0.950 no
C15 H15 0.950 no
C16 H16 0.950 no
C17 H17 0.950 no
C18 H181 0.950 no
C18 H182 0.950 no
C19 H191 0.950 no
C19 H192 0.950 no
C19 H193 0.950 no
